data_1564271
loop_
_publ_author_name
'Speelman, Amy L.'
'Tran, Ba'
'Erickson, Jeremy D.'
'Vasiliu, Monica'
'Dixon, David A.'
'Bullock, R. Morris'

_publ_section_title
;
 Accelerating the Insertion Reactions of (NHC)Cu-H via Remote Ligand
 Functionalization
;
_journal_name_full 'Chemical Science'
_journal_paper_doi 10.1039/D1SC01911B
_journal_year 2021
_chemical_formula_moiety 'C83 H67 Cu N2, 2(C4 H8 O)'
_chemical_formula_sum 'C91 H83 Cu N2 O2'
_chemical_formula_weight 1300.13
_chemical_properties_physical Air-sensitive,Moisture-sensitive
_space_group_crystal_system monoclinic
_space_group_IT_number 9
_space_group_name_Hall 'C -2yc'
_space_group_name_H-M_alt 'C 1 c 1'
_atom_sites_solution_hydrogens geom
_audit_creation_date 2020-08-04
_audit_creation_method
;
Olex2 1.3
(compiled 2020.07.31 svn.rc2a77460 for OlexSys, GUI svn.r6143)
;
_audit_update_record
;
2020-12-14 deposited with the CCDC.	2021-07-23 downloaded from the CCDC.
;
_cell_angle_alpha 90
_cell_angle_beta 113.26(3)
_cell_angle_gamma 90
_cell_formula_units_Z 4
_cell_length_a 23.946(5)
_cell_length_b 12.861(3)
_cell_length_c 24.517(5)
_cell_measurement_reflns_used 9617
_cell_measurement_temperature 293(2)
_cell_measurement_theta_max 32.49
_cell_measurement_theta_min 2.20
_cell_volume 6937(3)
_computing_cell_refinement 'SAINT V8.40A (Bruker, 2019)'
_computing_data_reduction 'SAINT V8.40A (Bruker, 2019)'
_computing_molecular_graphics 'Olex2 1.3 (Dolomanov et al., 2009)'
_computing_publication_material 'Olex2 1.3 (Dolomanov et al., 2009)'
_computing_structure_refinement 'XL  (Sheldrick, 2008)'
_diffrn_ambient_temperature 293(2)
_diffrn_measured_fraction_theta_full 0.999
_diffrn_measured_fraction_theta_max 0.994
_diffrn_measurement_device_type 'Bruker APEX-II CCD'
_diffrn_measurement_method '\f and \w scans'
_diffrn_radiation_type MoK\a
_diffrn_radiation_wavelength 0.71073
_diffrn_reflns_av_R_equivalents 0.0624
_diffrn_reflns_av_unetI/netI 0.0709
_diffrn_reflns_Laue_measured_fraction_full 0.999
_diffrn_reflns_Laue_measured_fraction_max 0.994
_diffrn_reflns_limit_h_max 36
_diffrn_reflns_limit_h_min -36
_diffrn_reflns_limit_k_max 19
_diffrn_reflns_limit_k_min -19
_diffrn_reflns_limit_l_max 37
_diffrn_reflns_limit_l_min -37
_diffrn_reflns_number 104060
_diffrn_reflns_point_group_measured_fraction_full 0.990
_diffrn_reflns_point_group_measured_fraction_max 0.964
_diffrn_reflns_theta_full 25.242
_diffrn_reflns_theta_max 32.633
_diffrn_reflns_theta_min 1.876
_diffrn_source_current 1.4
_diffrn_source_power 0.07
_diffrn_source_voltage 50.0
_diffrn_standards_number 0
_exptl_absorpt_coefficient_mu 0.368
_exptl_absorpt_correction_T_max 0.8255
_exptl_absorpt_correction_T_min 0.6945
_exptl_absorpt_correction_type multi-scan
_exptl_absorpt_process_details
;
SADABS-2014/5 (Bruker,2014/5) was used for absorption correction.
wR2(int) was 0.1158 before and 0.0793 after correction.
The Ratio of minimum to maximum transmission is 0.8609.
The \l/2 correction factor is 0.00150.
;
_exptl_crystal_colour 'clear colourless'
_exptl_crystal_colour_lustre clear
_exptl_crystal_colour_primary colourless
_exptl_crystal_density_diffrn 1.245
_exptl_crystal_description block
_exptl_crystal_F_000 2752
_exptl_crystal_size_max 0.3
_exptl_crystal_size_mid 0.29
_exptl_crystal_size_min 0.188
_refine_diff_density_max 1.151
_refine_diff_density_min -1.207
_refine_diff_density_rms 0.080
_refine_ls_abs_structure_details
;
 Flack x determined using 8081 quotients [(I+)-(I-)]/[(I+)+(I-)]
 (Parsons, Flack and Wagner, Acta Cryst. B69 (2013) 249-259).
;
_refine_ls_abs_structure_Flack 0.037(4)
_refine_ls_extinction_method none
_refine_ls_goodness_of_fit_ref 1.049
_refine_ls_hydrogen_treatment constr
_refine_ls_matrix_type full
_refine_ls_number_parameters 867
_refine_ls_number_reflns 24502
_refine_ls_number_restraints 2
_refine_ls_restrained_S_all 1.049
_refine_ls_R_factor_all 0.0798
_refine_ls_R_factor_gt 0.0613
_refine_ls_shift/su_max 0.000
_refine_ls_shift/su_mean 0.000
_refine_ls_structure_factor_coef Fsqd
_refine_ls_weighting_details 'w=1/[\s^2^(Fo^2^)+(0.0762P)^2^+9.5991P] where P=(Fo^2^+2Fc^2^)/3'
_refine_ls_weighting_scheme calc
_refine_ls_wR_factor_gt 0.1537
_refine_ls_wR_factor_ref 0.1696
_reflns_Friedel_coverage 0.939
_reflns_Friedel_fraction_full 0.980
_reflns_Friedel_fraction_max 0.934
_reflns_number_gt 20150
_reflns_number_total 24502
_reflns_threshold_expression 'I > 2\s(I)'
_cod_data_source_file d1sc01911b3.cif
_cod_data_source_block jdebt08_a
_cod_database_code 1564271
_shelx_shelxl_version_number 2014/7
_shelx_space_group_comment
;
The symmetry employed for this shelxl refinement is uniquely defined
by the following loop, which should always be used as a source of
symmetry information in preference to the above space-group names.
They are only intended as comments.
;
_shelx_estimated_absorpt_t_max 0.934
_shelx_estimated_absorpt_t_min 0.898
_olex2_refinement_description
;
1. Fixed Uiso
 At 1.2 times of:
  All C(H) groups, All C(H,H) groups
 At 1.5 times of:
  All C(H,H,H) groups
2.a Ternary CH refined with riding coordinates:
 C10(H10), C24(H24), C43(H43), C57(H57)
2.b Secondary CH2 refined with riding coordinates:
 C84(H84A,H84B), C85(H85A,H85B), C86(H86A,H86B), C87(H87A,H87B), C88(H88A,
 H88B), C89(H89A,H89B), C90(H90A,H90B), C91(H91A,H91B)
2.c Aromatic/amide H refined with riding coordinates:
 C2(H2), C3(H3), C6(H6), C8(H8), C12(H12), C13(H13), C14(H14), C15(H15),
 C16(H16), C18(H18), C19(H19), C20(H20), C21(H21), C22(H22), C26(H26), C27(H27),
  C28(H28), C29(H29), C30(H30), C32(H32), C33(H33), C34(H34), C35(H35),
 C36(H36), C39(H39), C41(H41), C45(H45), C46(H46), C47(H47), C48(H48), C49(H49),
  C51(H51), C52(H52), C53(H53), C54(H54), C55(H55), C59(H59), C60(H60),
 C61(H61), C62(H62), C63(H63), C65(H65), C66(H66), C67(H67), C68(H68), C69(H69),
  C72(H72), C73(H73), C74(H74), C75(H75), C76(H76), C77(H77), C79(H79),
 C80(H80), C81(H81), C82(H82), C83(H83)
2.d Idealised Me refined as rotating group:
 C23(H23A,H23B,H23C), C56(H56A,H56B,H56C)
;
_olex2_submission_special_instructions 'No special instructions were received'

loop_
_space_group_symop_operation_xyz
'x, y, z'
'x, -y, z+1/2'
'x+1/2, y+1/2, z'
'x+1/2, -y+1/2, z+1/2'

loop_
_atom_site_label
_atom_site_type_symbol
_atom_site_fract_x
_atom_site_fract_y
_atom_site_fract_z
_atom_site_U_iso_or_equiv
_atom_site_adp_type
_atom_site_occupancy
_atom_site_site_symmetry_order
_atom_site_calc_flag
_atom_site_refinement_flags_posn
_atom_site_refinement_flags_adp
_atom_site_refinement_flags_occupancy
_atom_site_disorder_assembly
_atom_site_disorder_group
Cu1 Cu 0.54214(2) 0.34570(3) 0.53104(2) 0.02286(9) Uani 1 1 d . . . . .
N1 N 0.43754(13) 0.4533(2) 0.44849(12) 0.0213(5) Uani 1 1 d . . . . .
N2 N 0.50731(12) 0.5655(2) 0.48970(12) 0.0194(5) Uani 1 1 d . . . . .
C1 C 0.49625(14) 0.4619(2) 0.48766(13) 0.0186(5) Uani 1 1 d . . . . .
C2 C 0.41310(16) 0.5500(3) 0.42635(15) 0.0248(6) Uani 1 1 d . . . . .
H2 H 0.3740 0.5635 0.3986 0.030 Uiso 1 1 calc R U . . .
C3 C 0.45690(16) 0.6201(3) 0.45285(15) 0.0250(6) Uani 1 1 d . . . . .
H3 H 0.4539 0.6918 0.4475 0.030 Uiso 1 1 calc R U . . .
C4 C 0.40436(15) 0.3575(3) 0.42884(13) 0.0213(6) Uani 1 1 d . . . . .
C5 C 0.40696(15) 0.3072(3) 0.37921(14) 0.0218(6) Uani 1 1 d . . . . .
C6 C 0.37097(16) 0.2197(3) 0.35744(15) 0.0259(6) Uani 1 1 d . . . . .
H6 H 0.3721 0.1856 0.3244 0.031 Uiso 1 1 calc R U . . .
C7 C 0.33313(17) 0.1819(3) 0.38396(16) 0.0273(6) Uani 1 1 d . . . . .
C8 C 0.33394(17) 0.2311(3) 0.43489(15) 0.0274(7) Uani 1 1 d . . . . .
H8 H 0.3105 0.2039 0.4540 0.033 Uiso 1 1 calc R U . . .
C9 C 0.36878(15) 0.3196(3) 0.45820(14) 0.0235(6) Uani 1 1 d . . . . .
C10 C 0.44943(15) 0.3465(3) 0.35093(14) 0.0207(5) Uani 1 1 d . . . . .
H10 H 0.4832 0.3813 0.3825 0.025 Uiso 1 1 calc R U . . .
C11 C 0.47691(16) 0.2556(3) 0.33021(15) 0.0248(6) Uani 1 1 d . . . . .
C12 C 0.51907(19) 0.1923(3) 0.37284(17) 0.0318(8) Uani 1 1 d . . . . .
H12 H 0.5306 0.2069 0.4130 0.038 Uiso 1 1 calc R U . . .
C13 C 0.5439(2) 0.1072(4) 0.3553(2) 0.0414(10) Uani 1 1 d . . . . .
H13 H 0.5717 0.0647 0.3838 0.050 Uiso 1 1 calc R U . . .
C14 C 0.5275(2) 0.0857(3) 0.2959(2) 0.0416(10) Uani 1 1 d . . . . .
H14 H 0.5446 0.0293 0.2845 0.050 Uiso 1 1 calc R U . . .
C15 C 0.4855(2) 0.1479(3) 0.2535(2) 0.0365(9) Uani 1 1 d . . . . .
H15 H 0.4743 0.1331 0.2134 0.044 Uiso 1 1 calc R U . . .
C16 C 0.46004(18) 0.2324(3) 0.27028(16) 0.0289(7) Uani 1 1 d . . . . .
H16 H 0.4316 0.2738 0.2415 0.035 Uiso 1 1 calc R U . . .
C17 C 0.42066(16) 0.4274(3) 0.30208(14) 0.0233(6) Uani 1 1 d . . . . .
C18 C 0.45886(18) 0.4955(3) 0.28876(17) 0.0300(7) Uani 1 1 d . . . . .
H18 H 0.5006 0.4926 0.3108 0.036 Uiso 1 1 calc R U . . .
C19 C 0.4358(2) 0.5674(3) 0.24329(19) 0.0356(8) Uani 1 1 d . . . . .
H19 H 0.4619 0.6119 0.2349 0.043 Uiso 1 1 calc R U . . .
C20 C 0.3738(2) 0.5730(4) 0.21041(19) 0.0383(9) Uani 1 1 d . . . . .
H20 H 0.3581 0.6215 0.1800 0.046 Uiso 1 1 calc R U . . .
C21 C 0.3351(2) 0.5061(4) 0.2230(2) 0.0399(9) Uani 1 1 d . . . . .
H21 H 0.2934 0.5096 0.2008 0.048 Uiso 1 1 calc R U . . .
C22 C 0.35841(18) 0.4335(3) 0.26872(18) 0.0312(7) Uani 1 1 d . . . . .
H22 H 0.3322 0.3889 0.2770 0.037 Uiso 1 1 calc R U . . .
C23 C 0.2927(2) 0.0891(4) 0.3586(2) 0.0385(9) Uani 1 1 d . . . . .
H23A H 0.2822 0.0579 0.3888 0.058 Uiso 1 1 calc R U . . .
H23B H 0.3138 0.0393 0.3445 0.058 Uiso 1 1 calc R U . . .
H23C H 0.2564 0.1110 0.3262 0.058 Uiso 1 1 calc R U . . .
C24 C 0.36707(15) 0.3732(3) 0.51294(15) 0.0241(6) Uani 1 1 d . . . . .
H24 H 0.4023 0.4197 0.5280 0.029 Uiso 1 1 calc R U . . .
C25 C 0.37515(16) 0.2932(3) 0.56196(15) 0.0261(6) Uani 1 1 d . . . . .
C26 C 0.43343(18) 0.2646(4) 0.60101(17) 0.0369(9) Uani 1 1 d . . . . .
H26 H 0.4670 0.2966 0.5982 0.044 Uiso 1 1 calc R U . . .
C27 C 0.4421(2) 0.1890(5) 0.6440(2) 0.0456(11) Uani 1 1 d . . . . .
H27 H 0.4813 0.1707 0.6695 0.055 Uiso 1 1 calc R U . . .
C28 C 0.3928(3) 0.1405(4) 0.6494(2) 0.0472(11) Uani 1 1 d . . . . .
H28 H 0.3987 0.0902 0.6784 0.057 Uiso 1 1 calc R U . . .
C29 C 0.3348(2) 0.1681(3) 0.6110(2) 0.0385(9) Uani 1 1 d . . . . .
H29 H 0.3014 0.1359 0.6141 0.046 Uiso 1 1 calc R U . . .
C30 C 0.32602(18) 0.2439(3) 0.56763(16) 0.0276(7) Uani 1 1 d . . . . .
H30 H 0.2867 0.2617 0.5421 0.033 Uiso 1 1 calc R U . . .
C31 C 0.31060(16) 0.4407(3) 0.49889(16) 0.0254(6) Uani 1 1 d . . . . .
C32 C 0.2663(2) 0.4528(4) 0.44206(19) 0.0383(9) Uani 1 1 d . . . . .
H32 H 0.2704 0.4189 0.4104 0.046 Uiso 1 1 calc R U . . .
C33 C 0.2155(2) 0.5153(4) 0.4320(2) 0.0427(10) Uani 1 1 d . . . . .
H33 H 0.1858 0.5221 0.3938 0.051 Uiso 1 1 calc R U . . .
C34 C 0.2094(2) 0.5671(4) 0.4787(2) 0.0401(9) Uani 1 1 d . . . . .
H34 H 0.1754 0.6082 0.4721 0.048 Uiso 1 1 calc R U . . .
C35 C 0.2537(2) 0.5577(4) 0.5352(2) 0.0407(9) Uani 1 1 d . . . . .
H35 H 0.2498 0.5931 0.5666 0.049 Uiso 1 1 calc R U . . .
C36 C 0.30401(19) 0.4956(3) 0.54503(18) 0.0327(8) Uani 1 1 d . . . . .
H36 H 0.3340 0.4903 0.5832 0.039 Uiso 1 1 calc R U . . .
C37 C 0.56245(15) 0.6193(2) 0.52574(14) 0.0194(5) Uani 1 1 d . . . . .
C38 C 0.60297(15) 0.6495(2) 0.50017(13) 0.0199(5) Uani 1 1 d . . . . .
C39 C 0.64909(16) 0.7186(3) 0.53165(15) 0.0233(6) Uani 1 1 d . . . . .
H39 H 0.6754 0.7417 0.5147 0.028 Uiso 1 1 calc R U . . .
C40 C 0.65695(16) 0.7544(3) 0.58793(15) 0.0238(6) Uani 1 1 d . . . . .
C41 C 0.61870(16) 0.7157(3) 0.61377(14) 0.0233(6) Uani 1 1 d . . . . .
H41 H 0.6259 0.7340 0.6527 0.028 Uiso 1 1 calc R U . . .
C42 C 0.56979(15) 0.6503(2) 0.58274(14) 0.0206(5) Uani 1 1 d . . . . .
C43 C 0.59899(15) 0.6022(3) 0.44166(13) 0.0199(5) Uani 1 1 d . . . . .
H43 H 0.5593 0.5678 0.4243 0.024 Uiso 1 1 calc R U . . .
C44 C 0.59948(15) 0.6838(3) 0.39642(14) 0.0217(6) Uani 1 1 d . . . . .
C45 C 0.54497(18) 0.7323(3) 0.36198(17) 0.0309(7) Uani 1 1 d . . . . .
H45 H 0.5102 0.7169 0.3686 0.037 Uiso 1 1 calc R U . . .
C46 C 0.5414(2) 0.8033(4) 0.3178(2) 0.0373(9) Uani 1 1 d . . . . .
H46 H 0.5044 0.8343 0.2950 0.045 Uiso 1 1 calc R U . . .
C47 C 0.5931(2) 0.8279(3) 0.30774(19) 0.0324(8) Uani 1 1 d . . . . .
H47 H 0.5908 0.8748 0.2781 0.039 Uiso 1 1 calc R U . . .
C48 C 0.64790(19) 0.7817(3) 0.34242(17) 0.0313(7) Uani 1 1 d . . . . .
H48 H 0.6828 0.7982 0.3363 0.038 Uiso 1 1 calc R U . . .
C49 C 0.65099(17) 0.7108(3) 0.38642(17) 0.0289(7) Uani 1 1 d . . . . .
H49 H 0.6882 0.6808 0.4096 0.035 Uiso 1 1 calc R U . . .
C50 C 0.64655(15) 0.5168(3) 0.45258(14) 0.0214(6) Uani 1 1 d . . . . .
C51 C 0.62777(18) 0.4173(3) 0.43171(16) 0.0272(6) Uani 1 1 d . . . . .
H51 H 0.5865 0.4037 0.4121 0.033 Uiso 1 1 calc R U . . .
C52 C 0.6693(2) 0.3371(3) 0.43944(19) 0.0343(8) Uani 1 1 d . . . . .
H52 H 0.6555 0.2708 0.4254 0.041 Uiso 1 1 calc R U . . .
C53 C 0.7311(2) 0.3559(3) 0.4680(2) 0.0363(9) Uani 1 1 d . . . . .
H53 H 0.7591 0.3027 0.4731 0.044 Uiso 1 1 calc R U . . .
C54 C 0.75051(19) 0.4552(4) 0.48865(19) 0.0355(8) Uani 1 1 d . . . . .
H54 H 0.7919 0.4689 0.5073 0.043 Uiso 1 1 calc R U . . .
C55 C 0.70894(17) 0.5346(3) 0.48198(16) 0.0284(7) Uani 1 1 d . . . . .
H55 H 0.7228 0.6003 0.4972 0.034 Uiso 1 1 calc R U . . .
C56 C 0.70523(18) 0.8332(3) 0.62044(17) 0.0302(7) Uani 1 1 d . . . . .
H56A H 0.6888 0.8839 0.6388 0.045 Uiso 1 1 calc R U . . .
H56B H 0.7186 0.8671 0.5929 0.045 Uiso 1 1 calc R U . . .
H56C H 0.7390 0.7987 0.6504 0.045 Uiso 1 1 calc R U . . .
C57 C 0.52525(16) 0.6169(3) 0.60946(14) 0.0230(6) Uani 1 1 d . . . . .
H57 H 0.5038 0.5559 0.5869 0.028 Uiso 1 1 calc R U . . .
C58 C 0.55805(16) 0.5812(3) 0.67358(15) 0.0248(6) Uani 1 1 d . . . . .
C59 C 0.5743(2) 0.4772(3) 0.68489(19) 0.0337(8) Uani 1 1 d . . . . .
H59 H 0.5636 0.4302 0.6536 0.040 Uiso 1 1 calc R U . . .
C60 C 0.6065(2) 0.4430(4) 0.7429(2) 0.0422(10) Uani 1 1 d . . . . .
H60 H 0.6172 0.3733 0.7502 0.051 Uiso 1 1 calc R U . . .
C61 C 0.6225(2) 0.5128(4) 0.7896(2) 0.0391(10) Uani 1 1 d . . . . .
H61 H 0.6447 0.4902 0.8282 0.047 Uiso 1 1 calc R U . . .
C62 C 0.60559(19) 0.6162(4) 0.77900(17) 0.0335(8) Uani 1 1 d . . . . .
H62 H 0.6163 0.6629 0.8104 0.040 Uiso 1 1 calc R U . . .
C63 C 0.57252(18) 0.6503(3) 0.72110(15) 0.0265(6) Uani 1 1 d . . . . .
H63 H 0.5601 0.7193 0.7142 0.032 Uiso 1 1 calc R U . . .
C64 C 0.47691(15) 0.6983(3) 0.60300(14) 0.0242(6) Uani 1 1 d . . . . .
C65 C 0.42857(18) 0.6692(4) 0.61834(18) 0.0336(8) Uani 1 1 d . . . . .
H65 H 0.4268 0.6018 0.6313 0.040 Uiso 1 1 calc R U . . .
C66 C 0.38346(19) 0.7399(4) 0.6143(2) 0.0397(9) Uani 1 1 d . . . . .
H66 H 0.3514 0.7193 0.6242 0.048 Uiso 1 1 calc R U . . .
C67 C 0.3857(2) 0.8410(4) 0.5958(2) 0.0396(9) Uani 1 1 d . . . . .
H67 H 0.3560 0.8888 0.5943 0.048 Uiso 1 1 calc R U . . .
C68 C 0.4328(2) 0.8705(4) 0.57925(19) 0.0365(8) Uani 1 1 d . . . . .
H68 H 0.4342 0.9378 0.5660 0.044 Uiso 1 1 calc R U . . .
C69 C 0.47779(18) 0.7989(3) 0.58261(17) 0.0304(7) Uani 1 1 d . . . . .
H69 H 0.5088 0.8187 0.5710 0.037 Uiso 1 1 calc R U . . .
C70 C 0.57217(17) 0.2182(3) 0.57309(16) 0.0260(6) Uani 1 1 d . . . . .
C71 C 0.54991(18) 0.1233(3) 0.53581(17) 0.0269(7) Uani 1 1 d . . . . .
C72 C 0.48851(19) 0.1057(3) 0.50395(17) 0.0316(7) Uani 1 1 d . . . . .
H72 H 0.4603 0.1529 0.5067 0.038 Uiso 1 1 calc R U . . .
C73 C 0.4682(2) 0.0184(4) 0.46783(19) 0.0400(9) Uani 1 1 d . . . . .
H73 H 0.4267 0.0073 0.4473 0.048 Uiso 1 1 calc R U . . .
C74 C 0.5096(3) -0.0524(3) 0.46225(19) 0.0421(10) Uani 1 1 d . . . . .
H74 H 0.4960 -0.1105 0.4381 0.050 Uiso 1 1 calc R U . . .
C75 C 0.5708(3) -0.0353(3) 0.49290(19) 0.0400(10) Uani 1 1 d . . . . .
H75 H 0.5987 -0.0815 0.4888 0.048 Uiso 1 1 calc R U . . .
C76 C 0.5910(2) 0.0501(3) 0.52992(18) 0.0336(8) Uani 1 1 d . . . . .
H76 H 0.6325 0.0593 0.5513 0.040 Uiso 1 1 calc R U . . .
C77 C 0.60859(17) 0.2108(3) 0.63164(17) 0.0275(6) Uani 1 1 d . . . . .
H77 H 0.6247 0.2732 0.6504 0.033 Uiso 1 1 calc R U . . .
C78 C 0.62627(16) 0.1171(3) 0.66977(15) 0.0257(6) Uani 1 1 d . . . . .
C79 C 0.58748(18) 0.0322(3) 0.66164(16) 0.0280(7) Uani 1 1 d . . . . .
H79 H 0.5498 0.0318 0.6299 0.034 Uiso 1 1 calc R U . . .
C80 C 0.6045(2) -0.0524(3) 0.70055(18) 0.0324(8) Uani 1 1 d . . . . .
H80 H 0.5781 -0.1083 0.6943 0.039 Uiso 1 1 calc R U . . .
C81 C 0.6602(2) -0.0539(3) 0.74827(18) 0.0352(8) Uani 1 1 d . . . . .
H81 H 0.6715 -0.1106 0.7739 0.042 Uiso 1 1 calc R U . . .
C82 C 0.6989(2) 0.0303(4) 0.75728(18) 0.0351(8) Uani 1 1 d . . . . .
H82 H 0.7364 0.0302 0.7893 0.042 Uiso 1 1 calc R U . . .
C83 C 0.68220(17) 0.1150(3) 0.71890(17) 0.0309(7) Uani 1 1 d . . . . .
H83 H 0.7086 0.1712 0.7259 0.037 Uiso 1 1 calc R U . . .
O1 O 0.7919(3) 0.4822(5) 0.7108(3) 0.0856(16) Uani 1 1 d . . . . .
C84 C 0.7308(3) 0.5107(7) 0.6855(3) 0.074(2) Uani 1 1 d . . . . .
H84A H 0.7274 0.5854 0.6799 0.089 Uiso 1 1 calc R U . . .
H84B H 0.7110 0.4912 0.7117 0.089 Uiso 1 1 calc R U . . .
C85 C 0.7001(2) 0.4562(5) 0.6260(2) 0.0524(13) Uani 1 1 d . . . . .
H85A H 0.6981 0.5015 0.5936 0.063 Uiso 1 1 calc R U . . .
H85B H 0.6592 0.4348 0.6198 0.063 Uiso 1 1 calc R U . . .
C86 C 0.7402(3) 0.3616(6) 0.6299(3) 0.0596(16) Uani 1 1 d . . . . .
H86A H 0.7583 0.3655 0.6008 0.072 Uiso 1 1 calc R U . . .
H86B H 0.7174 0.2974 0.6243 0.072 Uiso 1 1 calc R U . . .
C87 C 0.7889(3) 0.3702(8) 0.6935(3) 0.079(2) Uani 1 1 d . . . . .
H87A H 0.7778 0.3276 0.7204 0.095 Uiso 1 1 calc R U . . .
H87B H 0.8280 0.3469 0.6950 0.095 Uiso 1 1 calc R U . . .
O2 O 0.3791(2) 0.8007(4) 0.3769(2) 0.0666(12) Uani 1 1 d . . . . .
C88 C 0.3330(3) 0.7987(5) 0.3990(3) 0.0620(16) Uani 1 1 d . . . . .
H88A H 0.3273 0.8674 0.4122 0.074 Uiso 1 1 calc R U . . .
H88B H 0.3438 0.7511 0.4323 0.074 Uiso 1 1 calc R U . . .
C89 C 0.2769(4) 0.7637(10) 0.3500(4) 0.099(3) Uani 1 1 d . . . . .
H89A H 0.2626 0.6994 0.3607 0.119 Uiso 1 1 calc R U . . .
H89B H 0.2453 0.8158 0.3416 0.119 Uiso 1 1 calc R U . . .
C90 C 0.2911(5) 0.7480(10) 0.2986(4) 0.101(3) Uani 1 1 d . . . . .
H90A H 0.2612 0.7818 0.2641 0.121 Uiso 1 1 calc R U . . .
H90B H 0.2919 0.6744 0.2902 0.121 Uiso 1 1 calc R U . . .
C91 C 0.3532(4) 0.7960(7) 0.3145(4) 0.081(2) Uani 1 1 d . . . . .
H91A H 0.3778 0.7534 0.3000 0.097 Uiso 1 1 calc R U . . .
H91B H 0.3497 0.8650 0.2975 0.097 Uiso 1 1 calc R U . . .

loop_
_atom_site_aniso_label
_atom_site_aniso_U_11
_atom_site_aniso_U_22
_atom_site_aniso_U_33
_atom_site_aniso_U_23
_atom_site_aniso_U_13
_atom_site_aniso_U_12
Cu1 0.02206(17) 0.02362(17) 0.02237(17) 0.00217(15) 0.00821(13) 0.00175(15)
N1 0.0205(12) 0.0267(13) 0.0181(11) 0.0008(9) 0.0091(10) 0.0007(10)
N2 0.0203(12) 0.0220(11) 0.0166(10) 0.0002(9) 0.0079(9) 0.0012(9)
C1 0.0210(13) 0.0217(13) 0.0154(11) 0.0036(10) 0.0098(10) 0.0032(10)
C2 0.0221(14) 0.0291(16) 0.0216(14) 0.0027(12) 0.0068(12) 0.0038(12)
C3 0.0251(15) 0.0281(15) 0.0217(14) 0.0037(12) 0.0091(12) 0.0031(12)
C4 0.0209(14) 0.0311(15) 0.0153(12) -0.0004(11) 0.0107(11) -0.0010(11)
C5 0.0209(13) 0.0282(15) 0.0184(12) -0.0004(11) 0.0099(11) -0.0001(11)
C6 0.0279(16) 0.0317(16) 0.0205(13) -0.0050(12) 0.0123(12) -0.0044(12)
C7 0.0267(16) 0.0339(17) 0.0238(15) -0.0071(13) 0.0125(13) -0.0070(13)
C8 0.0261(16) 0.0385(18) 0.0214(14) -0.0070(13) 0.0136(12) -0.0084(13)
C9 0.0206(14) 0.0342(16) 0.0181(13) -0.0039(12) 0.0102(11) -0.0031(12)
C10 0.0198(13) 0.0284(15) 0.0161(12) -0.0001(10) 0.0094(11) -0.0011(11)
C11 0.0266(16) 0.0312(16) 0.0220(14) 0.0043(12) 0.0153(12) 0.0030(12)
C12 0.0317(18) 0.042(2) 0.0265(16) 0.0093(14) 0.0161(14) 0.0074(15)
C13 0.043(2) 0.045(2) 0.047(2) 0.0202(19) 0.031(2) 0.0180(19)
C14 0.056(3) 0.035(2) 0.053(3) 0.0093(18) 0.042(2) 0.0123(18)
C15 0.049(3) 0.038(2) 0.034(2) -0.0011(15) 0.029(2) 0.0051(17)
C16 0.0325(18) 0.0354(18) 0.0232(15) 0.0003(13) 0.0156(14) 0.0035(14)
C17 0.0251(15) 0.0281(15) 0.0187(13) -0.0017(11) 0.0108(12) 0.0012(12)
C18 0.0302(17) 0.0347(18) 0.0272(16) 0.0014(14) 0.0138(14) -0.0032(14)
C19 0.043(2) 0.0358(19) 0.0334(19) 0.0077(15) 0.0205(17) 0.0016(16)
C20 0.048(2) 0.038(2) 0.0319(19) 0.0148(16) 0.0185(18) 0.0132(17)
C21 0.036(2) 0.049(2) 0.0337(19) 0.0121(18) 0.0125(17) 0.0098(18)
C22 0.0271(17) 0.0381(19) 0.0301(17) 0.0047(15) 0.0132(14) 0.0028(14)
C23 0.042(2) 0.046(2) 0.0349(19) -0.0140(17) 0.0218(18) -0.0178(18)
C24 0.0219(14) 0.0338(16) 0.0202(13) -0.0060(12) 0.0121(12) -0.0042(12)
C25 0.0246(15) 0.0363(17) 0.0190(13) -0.0060(12) 0.0104(12) 0.0002(13)
C26 0.0251(17) 0.062(3) 0.0240(16) -0.0066(17) 0.0098(14) 0.0050(17)
C27 0.042(2) 0.062(3) 0.0299(19) 0.0028(19) 0.0111(18) 0.018(2)
C28 0.065(3) 0.042(2) 0.034(2) 0.0041(18) 0.019(2) 0.009(2)
C29 0.050(3) 0.036(2) 0.0310(19) -0.0018(15) 0.0181(18) -0.0071(17)
C30 0.0298(17) 0.0311(16) 0.0225(15) -0.0020(12) 0.0108(13) -0.0041(13)
C31 0.0259(15) 0.0300(16) 0.0252(15) -0.0013(12) 0.0151(13) -0.0027(12)
C32 0.037(2) 0.052(2) 0.0290(18) -0.0025(17) 0.0164(16) 0.0058(18)
C33 0.040(2) 0.053(3) 0.037(2) 0.0078(19) 0.0159(18) 0.0131(19)
C34 0.046(2) 0.037(2) 0.045(2) 0.0083(18) 0.026(2) 0.0097(17)
C35 0.050(2) 0.034(2) 0.046(2) -0.0051(17) 0.028(2) 0.0047(18)
C36 0.0342(19) 0.0338(18) 0.0311(18) -0.0061(14) 0.0141(15) 0.0019(15)
C37 0.0224(13) 0.0193(12) 0.0174(12) -0.0005(10) 0.0089(11) -0.0018(10)
C38 0.0235(14) 0.0219(13) 0.0167(12) 0.0015(10) 0.0105(11) 0.0013(10)
C39 0.0241(14) 0.0276(15) 0.0219(13) -0.0006(11) 0.0130(12) -0.0027(11)
C40 0.0234(14) 0.0285(15) 0.0222(13) -0.0035(12) 0.0118(12) -0.0050(11)
C41 0.0264(15) 0.0287(15) 0.0175(13) -0.0035(11) 0.0113(12) -0.0045(12)
C42 0.0237(14) 0.0247(14) 0.0163(12) -0.0009(10) 0.0108(11) -0.0024(11)
C43 0.0223(13) 0.0246(13) 0.0162(12) -0.0006(10) 0.0111(11) -0.0002(11)
C44 0.0267(15) 0.0222(13) 0.0190(13) -0.0003(10) 0.0121(12) -0.0003(11)
C45 0.0293(17) 0.0383(19) 0.0284(16) 0.0077(14) 0.0150(14) 0.0041(14)
C46 0.036(2) 0.045(2) 0.0335(19) 0.0158(17) 0.0155(16) 0.0095(17)
C47 0.047(2) 0.0302(17) 0.0265(17) 0.0068(14) 0.0213(17) 0.0038(16)
C48 0.038(2) 0.0304(17) 0.0326(18) 0.0006(14) 0.0221(16) -0.0040(14)
C49 0.0273(16) 0.0345(17) 0.0280(16) 0.0045(13) 0.0144(14) -0.0009(13)
C50 0.0240(14) 0.0265(14) 0.0165(12) 0.0017(11) 0.0110(11) 0.0019(11)
C51 0.0315(17) 0.0267(15) 0.0253(15) 0.0002(12) 0.0132(13) 0.0024(13)
C52 0.039(2) 0.0282(17) 0.0329(19) 0.0020(14) 0.0113(16) 0.0084(15)
C53 0.036(2) 0.041(2) 0.0335(19) 0.0066(16) 0.0154(17) 0.0148(16)
C54 0.0278(18) 0.047(2) 0.0325(19) 0.0059(17) 0.0128(16) 0.0071(16)
C55 0.0259(16) 0.0330(17) 0.0269(16) 0.0009(13) 0.0110(13) 0.0017(13)
C56 0.0278(17) 0.0404(19) 0.0255(15) -0.0106(14) 0.0139(14) -0.0121(14)
C57 0.0272(15) 0.0268(15) 0.0191(13) -0.0013(11) 0.0135(12) -0.0047(12)
C58 0.0272(15) 0.0299(16) 0.0227(14) 0.0036(12) 0.0157(13) 0.0012(12)
C59 0.044(2) 0.0316(18) 0.0338(18) 0.0012(14) 0.0238(17) -0.0001(15)
C60 0.051(3) 0.041(2) 0.043(2) 0.0155(19) 0.028(2) 0.0159(19)
C61 0.038(2) 0.053(3) 0.0327(19) 0.0172(18) 0.0204(17) 0.0118(18)
C62 0.0349(19) 0.045(2) 0.0219(15) 0.0049(15) 0.0129(14) 0.0003(16)
C63 0.0315(17) 0.0303(17) 0.0193(14) 0.0029(12) 0.0118(13) 0.0011(13)
C64 0.0220(14) 0.0343(17) 0.0171(12) -0.0001(12) 0.0086(11) -0.0019(12)
C65 0.0265(17) 0.047(2) 0.0307(18) 0.0046(16) 0.0152(15) -0.0040(15)
C66 0.0240(17) 0.061(3) 0.038(2) 0.0046(19) 0.0163(16) 0.0012(17)
C67 0.0299(19) 0.057(3) 0.0329(19) 0.0104(18) 0.0133(16) 0.0117(17)
C68 0.0323(19) 0.047(2) 0.0317(18) 0.0127(16) 0.0144(16) 0.0098(17)
C69 0.0290(17) 0.0397(19) 0.0264(16) 0.0068(14) 0.0150(14) 0.0025(14)
C70 0.0259(15) 0.0264(15) 0.0277(15) 0.0056(12) 0.0129(13) 0.0038(12)
C71 0.0342(19) 0.0249(13) 0.0276(16) 0.0067(13) 0.0185(15) 0.0056(13)
C72 0.0348(19) 0.0346(18) 0.0265(16) 0.0012(14) 0.0133(15) -0.0039(15)
C73 0.048(2) 0.042(2) 0.0291(19) -0.0007(16) 0.0136(18) -0.0130(18)
C74 0.068(3) 0.0310(19) 0.0285(18) -0.0025(15) 0.020(2) -0.0063(19)
C75 0.065(3) 0.0317(19) 0.0315(19) 0.0027(15) 0.027(2) 0.0098(19)
C76 0.040(2) 0.0363(19) 0.0302(17) 0.0051(15) 0.0199(16) 0.0097(16)
C77 0.0254(16) 0.0272(15) 0.0310(17) 0.0016(13) 0.0122(14) 0.0014(12)
C78 0.0287(16) 0.0295(16) 0.0232(14) 0.0010(12) 0.0146(13) 0.0041(12)
C79 0.0347(18) 0.0281(16) 0.0247(15) -0.0007(12) 0.0154(14) 0.0001(13)
C80 0.045(2) 0.0310(17) 0.0300(17) 0.0010(14) 0.0242(17) 0.0005(15)
C81 0.047(2) 0.037(2) 0.0302(18) 0.0097(15) 0.0237(17) 0.0138(17)
C82 0.0341(19) 0.046(2) 0.0263(17) 0.0081(15) 0.0135(15) 0.0110(16)
C83 0.0262(17) 0.0392(19) 0.0285(16) 0.0048(14) 0.0122(14) 0.0054(14)
O1 0.072(3) 0.103(4) 0.070(3) 0.001(3) 0.015(3) -0.004(3)
C84 0.061(4) 0.104(6) 0.051(3) 0.010(4) 0.016(3) 0.014(4)
C85 0.039(2) 0.071(4) 0.048(3) 0.027(3) 0.018(2) 0.006(2)
C86 0.044(3) 0.089(4) 0.057(3) 0.026(3) 0.031(3) 0.015(3)
C87 0.059(4) 0.117(7) 0.055(4) 0.033(4) 0.015(3) 0.032(4)
O2 0.056(2) 0.084(3) 0.053(2) 0.016(2) 0.015(2) 0.009(2)
C88 0.053(3) 0.061(4) 0.068(4) -0.013(3) 0.018(3) 0.009(3)
C89 0.058(4) 0.155(9) 0.074(5) -0.048(6) 0.017(4) -0.007(5)
C90 0.088(6) 0.155(9) 0.052(4) -0.022(5) 0.018(4) -0.044(6)
C91 0.106(6) 0.083(5) 0.061(4) -0.004(4) 0.040(4) 0.005(5)

loop_
_atom_type_symbol
_atom_type_description
_atom_type_scat_dispersion_real
_atom_type_scat_dispersion_imag
_atom_type_scat_source
C C 0.0033 0.0016 'International Tables Vol C Tables 4.2.6.8 and 6.1.1.4'
H H 0.0000 0.0000 'International Tables Vol C Tables 4.2.6.8 and 6.1.1.4'
Cu Cu 0.3201 1.2651 'International Tables Vol C Tables 4.2.6.8 and 6.1.1.4'
N N 0.0061 0.0033 'International Tables Vol C Tables 4.2.6.8 and 6.1.1.4'
O O 0.0106 0.0060 'International Tables Vol C Tables 4.2.6.8 and 6.1.1.4'

loop_
_exptl_crystal_face_index_h
_exptl_crystal_face_index_k
_exptl_crystal_face_index_l
_exptl_crystal_face_perp_dist
3.00 -1.00 0.00 0.1290
-3.00 1.00 0.00 0.1150
0.00 -1.00 3.00 0.1430
1.00 0.00 -2.00 0.1090
0.00 0.00 -1.00 0.0760
2.00 -1.00 -1.00 0.1560
0.00 0.00 1.00 0.1340
2.00 0.00 3.00 0.1450
2.00 -2.00 -1.00 0.1700
0.00 -1.00 -1.00 0.1470
-2.00 -3.00 -3.00 0.1480
0.00 -3.00 -2.00 0.1570
-3.00 -1.00 -2.00 0.1290
-1.00 0.00 0.00 0.0810
1.00 0.00 0.00 0.1230
-3.00 0.00 2.00 0.0700
-1.00 2.00 -3.00 0.1130
3.00 2.00 0.00 0.0500
3.00 0.00 -1.00 0.0940

loop_
_geom_angle_atom_site_label_1
_geom_angle_atom_site_label_2
_geom_angle_atom_site_label_3
_geom_angle
_geom_angle_site_symmetry_1
_geom_angle_site_symmetry_3
_geom_angle_publ_flag
C1 Cu1 C70 168.14(14) . . ?
C1 N1 C2 111.2(3) . . ?
C1 N1 C4 125.9(3) . . ?
C2 N1 C4 122.8(3) . . ?
C1 N2 C3 111.6(3) . . ?
C1 N2 C37 127.8(3) . . ?
C3 N2 C37 120.6(3) . . ?
N1 C1 Cu1 122.5(2) . . ?
N2 C1 Cu1 133.4(2) . . ?
N2 C1 N1 103.8(3) . . ?
N1 C2 H2 126.7 . . ?
C3 C2 N1 106.5(3) . . ?
C3 C2 H2 126.7 . . ?
N2 C3 H3 126.6 . . ?
C2 C3 N2 106.8(3) . . ?
C2 C3 H3 126.6 . . ?
C5 C4 N1 118.5(3) . . ?
C5 C4 C9 121.9(3) . . ?
C9 C4 N1 119.5(3) . . ?
C4 C5 C10 120.5(3) . . ?
C6 C5 C4 118.3(3) . . ?
C6 C5 C10 121.2(3) . . ?
C5 C6 H6 119.3 . . ?
C5 C6 C7 121.5(3) . . ?
C7 C6 H6 119.3 . . ?
C6 C7 C23 120.8(3) . . ?
C8 C7 C6 118.6(3) . . ?
C8 C7 C23 120.6(3) . . ?
C7 C8 H8 118.9 . . ?
C7 C8 C9 122.2(3) . . ?
C9 C8 H8 118.9 . . ?
C4 C9 C24 121.9(3) . . ?
C8 C9 C4 117.4(3) . . ?
C8 C9 C24 120.7(3) . . ?
C5 C10 H10 106.5 . . ?
C5 C10 C17 114.0(3) . . ?
C11 C10 C5 110.5(3) . . ?
C11 C10 H10 106.5 . . ?
C11 C10 C17 112.4(3) . . ?
C17 C10 H10 106.5 . . ?
C12 C11 C10 118.6(3) . . ?
C12 C11 C16 119.3(3) . . ?
C16 C11 C10 122.1(3) . . ?
C11 C12 H12 120.1 . . ?
C11 C12 C13 119.9(4) . . ?
C13 C12 H12 120.1 . . ?
C12 C13 H13 119.8 . . ?
C14 C13 C12 120.4(4) . . ?
C14 C13 H13 119.8 . . ?
C13 C14 H14 120.0 . . ?
C13 C14 C15 119.9(4) . . ?
C15 C14 H14 120.0 . . ?
C14 C15 H15 119.8 . . ?
C14 C15 C16 120.3(4) . . ?
C16 C15 H15 119.8 . . ?
C11 C16 H16 119.9 . . ?
C15 C16 C11 120.2(4) . . ?
C15 C16 H16 119.9 . . ?
C18 C17 C10 118.4(3) . . ?
C22 C17 C10 123.1(3) . . ?
C22 C17 C18 118.5(3) . . ?
C17 C18 H18 119.4 . . ?
C19 C18 C17 121.2(4) . . ?
C19 C18 H18 119.4 . . ?
C18 C19 H19 120.0 . . ?
C20 C19 C18 120.0(4) . . ?
C20 C19 H19 120.0 . . ?
C19 C20 H20 120.1 . . ?
C19 C20 C21 119.8(4) . . ?
C21 C20 H20 120.1 . . ?
C20 C21 H21 119.9 . . ?
C20 C21 C22 120.2(4) . . ?
C22 C21 H21 119.9 . . ?
C17 C22 C21 120.5(4) . . ?
C17 C22 H22 119.8 . . ?
C21 C22 H22 119.8 . . ?
C7 C23 H23A 109.5 . . ?
C7 C23 H23B 109.5 . . ?
C7 C23 H23C 109.5 . . ?
H23A C23 H23B 109.5 . . ?
H23A C23 H23C 109.5 . . ?
H23B C23 H23C 109.5 . . ?
C9 C24 H24 106.9 . . ?
C9 C24 C25 110.3(3) . . ?
C9 C24 C31 112.8(3) . . ?
C25 C24 H24 106.9 . . ?
C31 C24 H24 106.9 . . ?
C31 C24 C25 112.6(3) . . ?
C26 C25 C24 119.8(3) . . ?
C30 C25 C24 122.3(3) . . ?
C30 C25 C26 117.9(4) . . ?
C25 C26 H26 119.5 . . ?
C27 C26 C25 121.0(4) . . ?
C27 C26 H26 119.5 . . ?
C26 C27 H27 119.7 . . ?
C28 C27 C26 120.6(4) . . ?
C28 C27 H27 119.7 . . ?
C27 C28 H28 120.5 . . ?
C29 C28 C27 119.0(5) . . ?
C29 C28 H28 120.5 . . ?
C28 C29 H29 119.8 . . ?
C28 C29 C30 120.5(5) . . ?
C30 C29 H29 119.8 . . ?
C25 C30 C29 121.0(4) . . ?
C25 C30 H30 119.5 . . ?
C29 C30 H30 119.5 . . ?
C32 C31 C24 123.3(3) . . ?
C32 C31 C36 118.1(4) . . ?
C36 C31 C24 118.6(3) . . ?
C31 C32 H32 119.6 . . ?
C31 C32 C33 120.7(4) . . ?
C33 C32 H32 119.6 . . ?
C32 C33 H33 120.0 . . ?
C34 C33 C32 120.0(4) . . ?
C34 C33 H33 120.0 . . ?
C33 C34 H34 120.0 . . ?
C35 C34 C33 120.0(4) . . ?
C35 C34 H34 120.0 . . ?
C34 C35 H35 120.1 . . ?
C34 C35 C36 119.8(4) . . ?
C36 C35 H35 120.1 . . ?
C31 C36 H36 119.3 . . ?
C35 C36 C31 121.3(4) . . ?
C35 C36 H36 119.3 . . ?
C38 C37 N2 119.1(3) . . ?
C42 C37 N2 118.2(3) . . ?
C42 C37 C38 122.2(3) . . ?
C37 C38 C43 120.9(3) . . ?
C39 C38 C37 117.8(3) . . ?
C39 C38 C43 121.2(3) . . ?
C38 C39 H39 119.1 . . ?
C38 C39 C40 121.8(3) . . ?
C40 C39 H39 119.1 . . ?
C39 C40 C56 121.4(3) . . ?
C41 C40 C39 118.4(3) . . ?
C41 C40 C56 120.3(3) . . ?
C40 C41 H41 119.1 . . ?
C40 C41 C42 121.8(3) . . ?
C42 C41 H41 119.1 . . ?
C37 C42 C41 117.6(3) . . ?
C37 C42 C57 121.3(3) . . ?
C41 C42 C57 121.1(3) . . ?
C38 C43 H43 106.2 . . ?
C38 C43 C44 113.1(3) . . ?
C38 C43 C50 110.9(3) . . ?
C44 C43 H43 106.2 . . ?
C50 C43 H43 106.2 . . ?
C50 C43 C44 113.7(3) . . ?
C45 C44 C43 118.2(3) . . ?
C45 C44 C49 117.7(3) . . ?
C49 C44 C43 124.0(3) . . ?
C44 C45 H45 119.3 . . ?
C44 C45 C46 121.3(4) . . ?
C46 C45 H45 119.3 . . ?
C45 C46 H46 119.9 . . ?
C47 C46 C45 120.1(4) . . ?
C47 C46 H46 119.9 . . ?
C46 C47 H47 120.4 . . ?
C48 C47 C46 119.2(4) . . ?
C48 C47 H47 120.4 . . ?
C47 C48 H48 119.9 . . ?
C47 C48 C49 120.3(4) . . ?
C49 C48 H48 119.9 . . ?
C44 C49 H49 119.4 . . ?
C48 C49 C44 121.3(4) . . ?
C48 C49 H49 119.3 . . ?
C51 C50 C43 119.3(3) . . ?
C51 C50 C55 117.8(3) . . ?
C55 C50 C43 122.9(3) . . ?
C50 C51 H51 119.2 . . ?
C50 C51 C52 121.6(4) . . ?
C52 C51 H51 119.2 . . ?
C51 C52 H52 119.9 . . ?
C53 C52 C51 120.2(4) . . ?
C53 C52 H52 119.9 . . ?
C52 C53 H53 120.6 . . ?
C54 C53 C52 118.8(4) . . ?
C54 C53 H53 120.6 . . ?
C53 C54 H54 119.6 . . ?
C53 C54 C55 120.9(4) . . ?
C55 C54 H54 119.6 . . ?
C50 C55 H55 119.7 . . ?
C54 C55 C50 120.7(4) . . ?
C54 C55 H55 119.7 . . ?
C40 C56 H56A 109.5 . . ?
C40 C56 H56B 109.5 . . ?
C40 C56 H56C 109.5 . . ?
H56A C56 H56B 109.5 . . ?
H56A C56 H56C 109.5 . . ?
H56B C56 H56C 109.5 . . ?
C42 C57 H57 106.5 . . ?
C42 C57 C58 111.5(3) . . ?
C42 C57 C64 113.3(3) . . ?
C58 C57 H57 106.5 . . ?
C64 C57 H57 106.5 . . ?
C64 C57 C58 112.0(3) . . ?
C59 C58 C57 119.0(3) . . ?
C59 C58 C63 119.2(3) . . ?
C63 C58 C57 121.8(3) . . ?
C58 C59 H59 119.8 . . ?
C58 C59 C60 120.4(4) . . ?
C60 C59 H59 119.8 . . ?
C59 C60 H60 120.0 . . ?
C61 C60 C59 120.0(4) . . ?
C61 C60 H60 120.0 . . ?
C60 C61 H61 119.9 . . ?
C62 C61 C60 120.1(4) . . ?
C62 C61 H61 119.9 . . ?
C61 C62 H62 120.0 . . ?
C61 C62 C63 120.0(4) . . ?
C63 C62 H62 120.0 . . ?
C58 C63 H63 119.9 . . ?
C62 C63 C58 120.2(4) . . ?
C62 C63 H63 119.9 . . ?
C65 C64 C57 117.6(3) . . ?
C69 C64 C57 124.0(3) . . ?
C69 C64 C65 118.5(4) . . ?
C64 C65 H65 119.7 . . ?
C66 C65 C64 120.6(4) . . ?
C66 C65 H65 119.7 . . ?
C65 C66 H66 119.7 . . ?
C65 C66 C67 120.6(4) . . ?
C67 C66 H66 119.7 . . ?
C66 C67 H67 120.3 . . ?
C66 C67 C68 119.4(4) . . ?
C68 C67 H67 120.3 . . ?
C67 C68 H68 120.0 . . ?
C67 C68 C69 119.9(4) . . ?
C69 C68 H68 120.0 . . ?
C64 C69 C68 120.9(4) . . ?
C64 C69 H69 119.5 . . ?
C68 C69 H69 119.5 . . ?
C71 C70 Cu1 113.7(3) . . ?
C77 C70 Cu1 125.2(3) . . ?
C77 C70 C71 121.0(3) . . ?
C72 C71 C70 121.5(3) . . ?
C72 C71 C76 117.5(4) . . ?
C76 C71 C70 120.9(4) . . ?
C71 C72 H72 119.4 . . ?
C71 C72 C73 121.1(4) . . ?
C73 C72 H72 119.4 . . ?
C72 C73 H73 119.8 . . ?
C74 C73 C72 120.4(4) . . ?
C74 C73 H73 119.8 . . ?
C73 C74 H74 120.4 . . ?
C75 C74 C73 119.2(4) . . ?
C75 C74 H74 120.4 . . ?
C74 C75 H75 119.8 . . ?
C74 C75 C76 120.4(4) . . ?
C76 C75 H75 119.8 . . ?
C71 C76 H76 119.4 . . ?
C75 C76 C71 121.2(4) . . ?
C75 C76 H76 119.4 . . ?
C70 C77 H77 115.5 . . ?
C70 C77 C78 129.0(4) . . ?
C78 C77 H77 115.5 . . ?
C79 C78 C77 122.6(3) . . ?
C79 C78 C83 117.5(3) . . ?
C83 C78 C77 119.7(4) . . ?
C78 C79 H79 119.6 . . ?
C78 C79 C80 120.9(4) . . ?
C80 C79 H79 119.6 . . ?
C79 C80 H80 119.6 . . ?
C81 C80 C79 120.8(4) . . ?
C81 C80 H80 119.6 . . ?
C80 C81 H81 120.5 . . ?
C80 C81 C82 119.0(4) . . ?
C82 C81 H81 120.5 . . ?
C81 C82 H82 119.7 . . ?
C81 C82 C83 120.6(4) . . ?
C83 C82 H82 119.7 . . ?
C78 C83 H83 119.4 . . ?
C82 C83 C78 121.2(4) . . ?
C82 C83 H83 119.4 . . ?
C84 O1 C87 101.6(6) . . ?
O1 C84 H84A 109.8 . . ?
O1 C84 H84B 109.8 . . ?
O1 C84 C85 109.4(6) . . ?
H84A C84 H84B 108.2 . . ?
C85 C84 H84A 109.8 . . ?
C85 C84 H84B 109.8 . . ?
C84 C85 H85A 110.8 . . ?
C84 C85 H85B 110.8 . . ?
C84 C85 C86 104.6(5) . . ?
H85A C85 H85B 108.9 . . ?
C86 C85 H85A 110.8 . . ?
C86 C85 H85B 110.8 . . ?
C85 C86 H86A 111.3 . . ?
C85 C86 H86B 111.3 . . ?
C85 C86 C87 102.2(6) . . ?
H86A C86 H86B 109.2 . . ?
C87 C86 H86A 111.3 . . ?
C87 C86 H86B 111.3 . . ?
O1 C87 C86 106.8(6) . . ?
O1 C87 H87A 110.4 . . ?
O1 C87 H87B 110.4 . . ?
C86 C87 H87A 110.4 . . ?
C86 C87 H87B 110.4 . . ?
H87A C87 H87B 108.6 . . ?
C91 O2 C88 109.9(6) . . ?
O2 C88 H88A 110.3 . . ?
O2 C88 H88B 110.3 . . ?
O2 C88 C89 107.0(6) . . ?
H88A C88 H88B 108.6 . . ?
C89 C88 H88A 110.3 . . ?
C89 C88 H88B 110.3 . . ?
C88 C89 H89A 110.2 . . ?
C88 C89 H89B 110.2 . . ?
H89A C89 H89B 108.5 . . ?
C90 C89 C88 107.5(7) . . ?
C90 C89 H89A 110.2 . . ?
C90 C89 H89B 110.2 . . ?
C89 C90 H90A 110.7 . . ?
C89 C90 H90B 110.7 . . ?
C89 C90 C91 105.4(7) . . ?
H90A C90 H90B 108.8 . . ?
C91 C90 H90A 110.7 . . ?
C91 C90 H90B 110.7 . . ?
O2 C91 C90 105.3(7) . . ?
O2 C91 H91A 110.7 . . ?
O2 C91 H91B 110.7 . . ?
C90 C91 H91A 110.7 . . ?
C90 C91 H91B 110.7 . . ?
H91A C91 H91B 108.8 . . ?

loop_
_geom_bond_atom_site_label_1
_geom_bond_atom_site_label_2
_geom_bond_distance
_geom_bond_site_symmetry_2
_geom_bond_publ_flag
Cu1 C1 1.910(3) . ?
Cu1 C70 1.919(4) . ?
N1 C1 1.358(4) . ?
N1 C2 1.391(4) . ?
N1 C4 1.441(4) . ?
N2 C1 1.355(4) . ?
N2 C3 1.380(4) . ?
N2 C37 1.443(4) . ?
C2 H2 0.9300 . ?
C2 C3 1.340(5) . ?
C3 H3 0.9300 . ?
C4 C5 1.401(4) . ?
C4 C9 1.402(4) . ?
C5 C6 1.389(5) . ?
C5 C10 1.526(4) . ?
C6 H6 0.9300 . ?
C6 C7 1.395(5) . ?
C7 C8 1.393(5) . ?
C7 C23 1.508(5) . ?
C8 H8 0.9300 . ?
C8 C9 1.394(5) . ?
C9 C24 1.524(4) . ?
C10 H10 0.9800 . ?
C10 C11 1.524(5) . ?
C10 C17 1.530(5) . ?
C11 C12 1.393(5) . ?
C11 C16 1.394(5) . ?
C12 H12 0.9300 . ?
C12 C13 1.393(6) . ?
C13 H13 0.9300 . ?
C13 C14 1.376(7) . ?
C14 H14 0.9300 . ?
C14 C15 1.382(7) . ?
C15 H15 0.9300 . ?
C15 C16 1.386(6) . ?
C16 H16 0.9300 . ?
C17 C18 1.395(5) . ?
C17 C22 1.391(5) . ?
C18 H18 0.9300 . ?
C18 C19 1.384(6) . ?
C19 H19 0.9300 . ?
C19 C20 1.383(7) . ?
C20 H20 0.9300 . ?
C20 C21 1.386(7) . ?
C21 H21 0.9300 . ?
C21 C22 1.395(6) . ?
C22 H22 0.9300 . ?
C23 H23A 0.9600 . ?
C23 H23B 0.9600 . ?
C23 H23C 0.9600 . ?
C24 H24 0.9800 . ?
C24 C25 1.535(5) . ?
C24 C31 1.528(5) . ?
C25 C26 1.394(5) . ?
C25 C30 1.391(5) . ?
C26 H26 0.9300 . ?
C26 C27 1.389(7) . ?
C27 H27 0.9300 . ?
C27 C28 1.386(8) . ?
C28 H28 0.9300 . ?
C28 C29 1.381(8) . ?
C29 H29 0.9300 . ?
C29 C30 1.396(6) . ?
C30 H30 0.9300 . ?
C31 C32 1.387(6) . ?
C31 C36 1.394(5) . ?
C32 H32 0.9300 . ?
C32 C33 1.395(6) . ?
C33 H33 0.9300 . ?
C33 C34 1.383(7) . ?
C34 H34 0.9300 . ?
C34 C35 1.377(7) . ?
C35 H35 0.9300 . ?
C35 C36 1.386(6) . ?
C36 H36 0.9300 . ?
C37 C38 1.402(4) . ?
C37 C42 1.396(4) . ?
C38 C39 1.390(5) . ?
C38 C43 1.526(4) . ?
C39 H39 0.9300 . ?
C39 C40 1.395(5) . ?
C40 C41 1.395(4) . ?
C40 C56 1.507(5) . ?
C41 H41 0.9300 . ?
C41 C42 1.398(5) . ?
C42 C57 1.518(4) . ?
C43 H43 0.9800 . ?
C43 C44 1.530(4) . ?
C43 C50 1.528(5) . ?
C44 C45 1.391(5) . ?
C44 C49 1.393(5) . ?
C45 H45 0.9300 . ?
C45 C46 1.394(5) . ?
C46 H46 0.9300 . ?
C46 C47 1.390(6) . ?
C47 H47 0.9300 . ?
C47 C48 1.385(6) . ?
C48 H48 0.9300 . ?
C48 C49 1.393(5) . ?
C49 H49 0.9300 . ?
C50 C51 1.386(5) . ?
C50 C55 1.398(5) . ?
C51 H51 0.9300 . ?
C51 C52 1.392(5) . ?
C52 H52 0.9300 . ?
C52 C53 1.386(7) . ?
C53 H53 0.9300 . ?
C53 C54 1.385(7) . ?
C54 H54 0.9300 . ?
C54 C55 1.390(6) . ?
C55 H55 0.9300 . ?
C56 H56A 0.9600 . ?
C56 H56B 0.9600 . ?
C56 H56C 0.9600 . ?
C57 H57 0.9800 . ?
C57 C58 1.524(5) . ?
C57 C64 1.523(5) . ?
C58 C59 1.390(5) . ?
C58 C63 1.396(5) . ?
C59 H59 0.9300 . ?
C59 C60 1.394(6) . ?
C60 H60 0.9300 . ?
C60 C61 1.386(7) . ?
C61 H61 0.9300 . ?
C61 C62 1.384(7) . ?
C62 H62 0.9300 . ?
C62 C63 1.395(5) . ?
C63 H63 0.9300 . ?
C64 C65 1.402(5) . ?
C64 C69 1.389(5) . ?
C65 H65 0.9300 . ?
C65 C66 1.385(6) . ?
C66 H66 0.9300 . ?
C66 C67 1.386(7) . ?
C67 H67 0.9300 . ?
C67 C68 1.392(6) . ?
C68 H68 0.9300 . ?
C68 C69 1.395(6) . ?
C69 H69 0.9300 . ?
C70 C71 1.491(5) . ?
C70 C77 1.357(5) . ?
C71 C72 1.384(6) . ?
C71 C76 1.410(5) . ?
C72 H72 0.9300 . ?
C72 C73 1.393(6) . ?
C73 H73 0.9300 . ?
C73 C74 1.390(7) . ?
C74 H74 0.9300 . ?
C74 C75 1.375(8) . ?
C75 H75 0.9300 . ?
C75 C76 1.385(6) . ?
C76 H76 0.9300 . ?
C77 H77 0.9300 . ?
C77 C78 1.480(5) . ?
C78 C79 1.397(5) . ?
C78 C83 1.404(5) . ?
C79 H79 0.9300 . ?
C79 C80 1.397(5) . ?
C80 H80 0.9300 . ?
C80 C81 1.384(6) . ?
C81 H81 0.9300 . ?
C81 C82 1.385(7) . ?
C82 H82 0.9300 . ?
C82 C83 1.391(6) . ?
C83 H83 0.9300 . ?
O1 C84 1.394(9) . ?
O1 C87 1.496(11) . ?
C84 H84A 0.9700 . ?
C84 H84B 0.9700 . ?
C84 C85 1.521(10) . ?
C85 H85A 0.9700 . ?
C85 H85B 0.9700 . ?
C85 C86 1.530(9) . ?
C86 H86A 0.9700 . ?
C86 H86B 0.9700 . ?
C86 C87 1.538(10) . ?
C87 H87A 0.9700 . ?
C87 H87B 0.9700 . ?
O2 C88 1.409(8) . ?
O2 C91 1.407(9) . ?
C88 H88A 0.9700 . ?
C88 H88B 0.9700 . ?
C88 C89 1.475(10) . ?
C89 H89A 0.9700 . ?
C89 H89B 0.9700 . ?
C89 C90 1.442(12) . ?
C90 H90A 0.9700 . ?
C90 H90B 0.9700 . ?
C90 C91 1.513(13) . ?
C91 H91A 0.9700 . ?
C91 H91B 0.9700 . ?

loop_
_geom_torsion_atom_site_label_1
_geom_torsion_atom_site_label_2
_geom_torsion_atom_site_label_3
_geom_torsion_atom_site_label_4
_geom_torsion
_geom_torsion_site_symmetry_1
_geom_torsion_site_symmetry_2
_geom_torsion_site_symmetry_3
_geom_torsion_site_symmetry_4
_geom_torsion_publ_flag
Cu1 C70 C71 C72 -53.6(4) . . . . ?
Cu1 C70 C71 C76 123.8(3) . . . . ?
Cu1 C70 C77 C78 169.7(3) . . . . ?
N1 C2 C3 N2 1.0(4) . . . . ?
N1 C4 C5 C6 -174.7(3) . . . . ?
N1 C4 C5 C10 6.6(5) . . . . ?
N1 C4 C9 C8 175.3(3) . . . . ?
N1 C4 C9 C24 -3.8(5) . . . . ?
N2 C37 C38 C39 167.4(3) . . . . ?
N2 C37 C38 C43 -16.6(4) . . . . ?
N2 C37 C42 C41 -170.5(3) . . . . ?
N2 C37 C42 C57 7.7(5) . . . . ?
C1 N1 C2 C3 -1.0(4) . . . . ?
C1 N1 C4 C5 -88.7(4) . . . . ?
C1 N1 C4 C9 93.7(4) . . . . ?
C1 N2 C3 C2 -0.7(4) . . . . ?
C1 N2 C37 C38 99.8(4) . . . . ?
C1 N2 C37 C42 -87.8(4) . . . . ?
C2 N1 C1 Cu1 175.4(2) . . . . ?
C2 N1 C1 N2 0.6(3) . . . . ?
C2 N1 C4 C5 87.8(4) . . . . ?
C2 N1 C4 C9 -89.8(4) . . . . ?
C3 N2 C1 Cu1 -173.9(2) . . . . ?
C3 N2 C1 N1 0.0(3) . . . . ?
C3 N2 C37 C38 -82.3(4) . . . . ?
C3 N2 C37 C42 90.1(4) . . . . ?
C4 N1 C1 Cu1 -7.8(4) . . . . ?
C4 N1 C1 N2 177.4(3) . . . . ?
C4 N1 C2 C3 -177.9(3) . . . . ?
C4 C5 C6 C7 -0.2(5) . . . . ?
C4 C5 C10 C11 142.4(3) . . . . ?
C4 C5 C10 C17 -89.9(4) . . . . ?
C4 C9 C24 C25 -132.4(3) . . . . ?
C4 C9 C24 C31 100.6(4) . . . . ?
C5 C4 C9 C8 -2.2(5) . . . . ?
C5 C4 C9 C24 178.7(3) . . . . ?
C5 C6 C7 C8 -2.8(6) . . . . ?
C5 C6 C7 C23 177.9(4) . . . . ?
C5 C10 C11 C12 -69.6(4) . . . . ?
C5 C10 C11 C16 108.7(4) . . . . ?
C5 C10 C17 C18 156.6(3) . . . . ?
C5 C10 C17 C22 -26.1(5) . . . . ?
C6 C5 C10 C11 -36.2(4) . . . . ?
C6 C5 C10 C17 91.5(4) . . . . ?
C6 C7 C8 C9 3.4(6) . . . . ?
C7 C8 C9 C4 -1.0(6) . . . . ?
C7 C8 C9 C24 178.1(4) . . . . ?
C8 C9 C24 C25 48.5(4) . . . . ?
C8 C9 C24 C31 -78.4(4) . . . . ?
C9 C4 C5 C6 2.8(5) . . . . ?
C9 C4 C5 C10 -175.8(3) . . . . ?
C9 C24 C25 C26 86.1(4) . . . . ?
C9 C24 C25 C30 -91.0(4) . . . . ?
C9 C24 C31 C32 -0.9(5) . . . . ?
C9 C24 C31 C36 -178.9(3) . . . . ?
C10 C5 C6 C7 178.4(3) . . . . ?
C10 C11 C12 C13 178.5(4) . . . . ?
C10 C11 C16 C15 -179.0(4) . . . . ?
C10 C17 C18 C19 177.1(4) . . . . ?
C10 C17 C22 C21 -177.1(4) . . . . ?
C11 C10 C17 C18 -76.7(4) . . . . ?
C11 C10 C17 C22 100.6(4) . . . . ?
C11 C12 C13 C14 0.7(7) . . . . ?
C12 C11 C16 C15 -0.6(6) . . . . ?
C12 C13 C14 C15 -0.9(7) . . . . ?
C13 C14 C15 C16 0.4(7) . . . . ?
C14 C15 C16 C11 0.4(7) . . . . ?
C16 C11 C12 C13 0.1(6) . . . . ?
C17 C10 C11 C12 161.8(3) . . . . ?
C17 C10 C11 C16 -19.9(5) . . . . ?
C17 C18 C19 C20 0.4(6) . . . . ?
C18 C17 C22 C21 0.1(6) . . . . ?
C18 C19 C20 C21 -0.3(7) . . . . ?
C19 C20 C21 C22 0.2(7) . . . . ?
C20 C21 C22 C17 -0.1(7) . . . . ?
C22 C17 C18 C19 -0.3(6) . . . . ?
C23 C7 C8 C9 -177.3(4) . . . . ?
C24 C25 C26 C27 -177.1(4) . . . . ?
C24 C25 C30 C29 177.2(3) . . . . ?
C24 C31 C32 C33 179.7(4) . . . . ?
C24 C31 C36 C35 -179.7(4) . . . . ?
C25 C24 C31 C32 -126.6(4) . . . . ?
C25 C24 C31 C36 55.4(4) . . . . ?
C25 C26 C27 C28 -0.4(7) . . . . ?
C26 C25 C30 C29 -0.1(6) . . . . ?
C26 C27 C28 C29 0.4(8) . . . . ?
C27 C28 C29 C30 -0.2(7) . . . . ?
C28 C29 C30 C25 0.1(6) . . . . ?
C30 C25 C26 C27 0.2(6) . . . . ?
C31 C24 C25 C26 -146.8(3) . . . . ?
C31 C24 C25 C30 36.0(5) . . . . ?
C31 C32 C33 C34 0.9(8) . . . . ?
C32 C31 C36 C35 2.2(6) . . . . ?
C32 C33 C34 C35 0.6(8) . . . . ?
C33 C34 C35 C36 -0.6(7) . . . . ?
C34 C35 C36 C31 -0.8(7) . . . . ?
C36 C31 C32 C33 -2.2(7) . . . . ?
C37 N2 C1 Cu1 4.2(5) . . . . ?
C37 N2 C1 N1 178.1(3) . . . . ?
C37 N2 C3 C2 -178.9(3) . . . . ?
C37 C38 C39 C40 2.5(5) . . . . ?
C37 C38 C43 C44 130.9(3) . . . . ?
C37 C38 C43 C50 -100.0(3) . . . . ?
C37 C42 C57 C58 135.4(3) . . . . ?
C37 C42 C57 C64 -97.1(4) . . . . ?
C38 C37 C42 C41 1.6(5) . . . . ?
C38 C37 C42 C57 179.9(3) . . . . ?
C38 C39 C40 C41 2.7(5) . . . . ?
C38 C39 C40 C56 -177.1(3) . . . . ?
C38 C43 C44 C45 -83.0(4) . . . . ?
C38 C43 C44 C49 98.7(4) . . . . ?
C38 C43 C50 C51 122.0(3) . . . . ?
C38 C43 C50 C55 -59.3(4) . . . . ?
C39 C38 C43 C44 -53.2(4) . . . . ?
C39 C38 C43 C50 75.9(4) . . . . ?
C39 C40 C41 C42 -6.0(5) . . . . ?
C40 C41 C42 C37 3.9(5) . . . . ?
C40 C41 C42 C57 -174.4(3) . . . . ?
C41 C42 C57 C58 -46.4(4) . . . . ?
C41 C42 C57 C64 81.1(4) . . . . ?
C42 C37 C38 C39 -4.7(5) . . . . ?
C42 C37 C38 C43 171.3(3) . . . . ?
C42 C57 C58 C59 -89.4(4) . . . . ?
C42 C57 C58 C63 90.1(4) . . . . ?
C42 C57 C64 C65 170.9(3) . . . . ?
C42 C57 C64 C69 -8.7(5) . . . . ?
C43 C38 C39 C40 -173.5(3) . . . . ?
C43 C44 C45 C46 -176.6(4) . . . . ?
C43 C44 C49 C48 176.6(3) . . . . ?
C43 C50 C51 C52 178.7(3) . . . . ?
C43 C50 C55 C54 -177.3(3) . . . . ?
C44 C43 C50 C51 -109.3(3) . . . . ?
C44 C43 C50 C55 69.5(4) . . . . ?
C44 C45 C46 C47 -0.6(7) . . . . ?
C45 C44 C49 C48 -1.7(6) . . . . ?
C45 C46 C47 C48 -0.5(7) . . . . ?
C46 C47 C48 C49 0.6(6) . . . . ?
C47 C48 C49 C44 0.5(6) . . . . ?
C49 C44 C45 C46 1.7(6) . . . . ?
C50 C43 C44 C45 149.4(3) . . . . ?
C50 C43 C44 C49 -28.9(5) . . . . ?
C50 C51 C52 C53 -0.8(6) . . . . ?
C51 C50 C55 C54 1.4(5) . . . . ?
C51 C52 C53 C54 0.3(6) . . . . ?
C52 C53 C54 C55 1.1(6) . . . . ?
C53 C54 C55 C50 -1.9(6) . . . . ?
C55 C50 C51 C52 -0.1(5) . . . . ?
C56 C40 C41 C42 173.8(3) . . . . ?
C57 C58 C59 C60 177.4(4) . . . . ?
C57 C58 C63 C62 -176.4(3) . . . . ?
C57 C64 C65 C66 179.1(4) . . . . ?
C57 C64 C69 C68 -178.3(4) . . . . ?
C58 C57 C64 C65 -61.9(4) . . . . ?
C58 C57 C64 C69 118.5(4) . . . . ?
C58 C59 C60 C61 0.0(7) . . . . ?
C59 C58 C63 C62 3.2(6) . . . . ?
C59 C60 C61 C62 1.2(7) . . . . ?
C60 C61 C62 C63 -0.2(6) . . . . ?
C61 C62 C63 C58 -2.0(6) . . . . ?
C63 C58 C59 C60 -2.1(6) . . . . ?
C64 C57 C58 C59 142.4(3) . . . . ?
C64 C57 C58 C63 -38.0(4) . . . . ?
C64 C65 C66 C67 -0.8(7) . . . . ?
C65 C64 C69 C68 2.1(6) . . . . ?
C65 C66 C67 C68 2.0(7) . . . . ?
C66 C67 C68 C69 -1.2(7) . . . . ?
C67 C68 C69 C64 -0.8(7) . . . . ?
C69 C64 C65 C66 -1.3(6) . . . . ?
C70 C71 C72 C73 178.0(4) . . . . ?
C70 C71 C76 C75 -176.5(4) . . . . ?
C70 C77 C78 C79 -33.2(6) . . . . ?
C70 C77 C78 C83 151.6(4) . . . . ?
C71 C70 C77 C78 -8.0(6) . . . . ?
C71 C72 C73 C74 -1.1(6) . . . . ?
C72 C71 C76 C75 1.0(6) . . . . ?
C72 C73 C74 C75 0.2(6) . . . . ?
C73 C74 C75 C76 1.4(6) . . . . ?
C74 C75 C76 C71 -2.0(6) . . . . ?
C76 C71 C72 C73 0.5(6) . . . . ?
C77 C70 C71 C72 124.3(4) . . . . ?
C77 C70 C71 C76 -58.3(5) . . . . ?
C77 C78 C79 C80 -176.4(3) . . . . ?
C77 C78 C83 C82 176.8(3) . . . . ?
C78 C79 C80 C81 0.2(6) . . . . ?
C79 C78 C83 C82 1.4(5) . . . . ?
C79 C80 C81 C82 0.5(6) . . . . ?
C80 C81 C82 C83 -0.2(6) . . . . ?
C81 C82 C83 C78 -0.7(6) . . . . ?
C83 C78 C79 C80 -1.1(5) . . . . ?
O1 C84 C85 C86 22.5(8) . . . . ?
C84 O1 C87 C86 38.7(7) . . . . ?
C84 C85 C86 C87 2.4(7) . . . . ?
C85 C86 C87 O1 -24.7(7) . . . . ?
C87 O1 C84 C85 -37.5(8) . . . . ?
O2 C88 C89 C90 -1.4(12) . . . . ?
C88 O2 C91 C90 -22.3(9) . . . . ?
C88 C89 C90 C91 -11.6(13) . . . . ?
C89 C90 C91 O2 20.6(12) . . . . ?
C91 O2 C88 C89 15.2(9) . . . . ?
